data_2000326
loop_
_publ_author_name
'Duax, W. L.'
'Griffin, J. F.'
'Strong, P. D.'

_publ_section_title
;
 Structure of 9\b-estrone
;
_journal_issue 5
_journal_name_full 'Acta Crystallographica Section C'
_journal_page_first 1096
_journal_page_last 1097
_journal_paper_doi 10.1107/S0108270190011763
_journal_volume 47
_journal_year 1991
_chemical_formula_sum 'C18 H22 O2'
_symmetry_cell_setting monoclinic
_symmetry_space_group_name_H-M 'P 1 21 1'
_cell_angle_alpha 90
_cell_angle_beta 108.450(10)
_cell_angle_gamma 90
_cell_formula_units_Z 2
_cell_length_a 9.527(2)
_cell_length_b 11.182(3)
_cell_length_c 7.0780(10)
_cell_volume 715.3(3)
_diffrn_radiation_type mo
_diffrn_radiation_wavelength 0.71073
_exptl_absorpt_coefficient_mu .0746
_exptl_crystal_density_diffrn 1.255
_exptl_crystal_F_000 292
_cod_data_source_file cr0272.cif
_cod_data_source_block cr0272a
_cod_original_cell_volume 715.3
_cod_original_sg_symbol_H-M P21
_cod_original_formula_sum C18H22O2
_cod_database_code 2000326

loop_
_atom_site_label
_atom_site_fract_x
_atom_site_fract_y
_atom_site_fract_z
_atom_site_U_iso_or_equiv
C1 .3236(2) .0209(2) .8018(2) 4.0(10)
C2 .4245(2) .0903(2) .9417(3) 4.0(10)
C3 .4572(2) .0631(2) 1.14280(10) 4.0(10)
C4 .3896(2) -.0350(2) 1.1976(2) 4.0(10)
C5 .2893(2) -.1061(2) 1.0566(2) 3.0(10)
C6 .2250(2) -.2139(2) 1.1284(3) 4.0(10)
C7 .1536(2) -.3021(2) .9635(3) 4.0(10)
C8 .0531(2) -.2385 .7787(2) 4.0(10)
C9 .1460(2) -.1542(2) .6917(2) 4.0(10)
C10 .25220(10) -.0776(2) .8527(2) 4.0(10)
C11 .0451(2) -.0818(2) .5136(2) 4.0(10)
C12 -.0836(2) -.0164(2) .5555(2) 4.0(10)
C13 -.1725(2) -.1055(2) .6345(2) 3.0(10)
C14 -.0685(2) -.1656(2) .8223(2) 3.0(10)
C15 -.1736(2) -.2254(2) .9193(3) 4.0(10)
C16 -.2964(2) -.1311(2) .8902(3) 4.0(10)
C17 -.2905(2) -.0555(2) .7142(2) 3.0(10)
C18 -.2578(2) -.1948(2) .4714(3) 5.0(10)
O3 .5555(2) .1350(2) 1.2771(3) 6.0(10)
O17 -.37000(10) .0296(2) .6482(2) 4.0(10)
H1 .301(2) .040(2) .660(3) 5.0(10)
H2 .473(2) .155(2) .906(3) 4.0(10)
H4 .413(2) -.054(2) 1.331(3) 5.0(10)
H6A .153(3) -.186(2) 1.190(4) 5.0(10)
H6B .303(3) -.253(2) 1.226(4) 5.0(10)
H7A .098(3) -.359(2) 1.008(3) 5.0(10)
H7B .235(3) -.347(2) .935(4) 5.0(10)
H8B .007(3) -.297(3) .677(4) 5.0(10)
H9B .209(3) -.204(3) .639(4) 6.0(10)
H11A .105(3) -.030(3) .470(4) 6.0(10)
H11B .004(3) -.132(2) .398(3) 5.0(10)
H12A -.144(2) .023(2) .436(3) 4.0(10)
H12B -.043(2) .047(2) .651(3) 4.0(10)
H14A -.023(2) -.099(2) .908(3) 3.0(10)
H15A -.127(3) -.242(3) 1.061(4) 6.0(10)
H15B -.215(3) -.295(3) .858(4) 6.0(10)
H16A -.272(3) -.086(3) 1.013(4) 6.0(10)
H16B -.398(3) -.162(3) .854(4) 6.0(10)
H18A -.194(3) -.241(3) .420(4) 6.0(10)
H18B -.323(3) -.248(3) .519(4) 6.0(10)
H18C -.318(3) -.149(3) .352(4) 6.0(10)
H30 .581(3) .114(3) 1.390(4) 5.0(10)
